data_7708010
loop_
_publ_author_name
'Iman, Khushboo'
'Raza, Md Kausar'
'Ansari, Mursaleem'
'Monika, ?'
'Ansari, Azaj'
'Ahmad, Musheer'
'Ahamad, M. Naqi'
'Qasem, Khalil M. A.'
'Hussain, Sameer'
'Akhtar, Muhammad Nadeem'
'Shahid, M.'

_publ_section_title
;
 Novel {Cu<sub>4</sub>} and {Cu<sub>4</sub>Cd<sub>6</sub>} clusters
 derived from flexible aminoalcohols: synthesis, characterization, crystal
 structures, and evaluation of anticancer properties.
;
_journal_issue 34
_journal_name_full 'Dalton transactions (Cambridge, England : 2003)'
_journal_page_first 11941
_journal_page_last 11953
_journal_paper_doi 10.1039/d1dt00324k
_journal_volume 50
_journal_year 2021
_chemical_formula_moiety 'C44 H100 Cd5.6 Cl16 Cu4.4 N8 O24, 5[CH4O], 10[H2O]'
_chemical_formula_sum 'C49 H140 Cd5.6 Cl16 Cu4.4 N8 O39'
_chemical_formula_weight 2941.90
_space_group_crystal_system monoclinic
_space_group_IT_number 14
_space_group_name_Hall '-P 2ybc'
_space_group_name_H-M_alt 'P 1 21/c 1'
_atom_sites_solution_hydrogens mixed
_atom_sites_solution_primary dual
_audit_creation_date 2021-02-22
_audit_creation_method
;
Olex2 1.5-dev
(compiled 2021.02.10 svn.rb'16c95d35' for OlexSys, GUI svn.r6225)
;
_audit_update_record
;
2021-06-17 deposited with the CCDC.	2021-07-16 downloaded from the CCDC.
;
_cell_angle_alpha 90
_cell_angle_beta 91.2980(10)
_cell_angle_gamma 90
_cell_formula_units_Z 2
_cell_length_a 13.3808(5)
_cell_length_b 20.5924(8)
_cell_length_c 17.6388(6)
_cell_measurement_reflns_used 9718
_cell_measurement_temperature 100(2)
_cell_measurement_theta_max 28.23
_cell_measurement_theta_min 2.74
_cell_volume 4859.0(3)
_computing_cell_refinement 'SAINT V8.38A (?, 2016)'
_computing_data_collection 'Bruker APEX2'
_computing_data_reduction 'SAINT V8.38A (?, 2016)'
_computing_molecular_graphics 'Olex2 1.5-dev (Dolomanov et al., 2009)'
_computing_publication_material 'Olex2 1.5-dev (Dolomanov et al., 2009)'
_computing_structure_refinement 'SHELXL 2018/3 (Sheldrick, 2015)'
_computing_structure_solution 'olex2.solve (Bourhis et al., 2015)'
_diffrn_ambient_temperature 100(2)
_diffrn_measured_fraction_theta_full 0.998
_diffrn_measured_fraction_theta_max 0.998
_diffrn_measurement_device_type 'Bruker APEX-II CCD'
_diffrn_measurement_method '\f and \w scans'
_diffrn_radiation_type MoK\a
_diffrn_radiation_wavelength 0.71073
_diffrn_reflns_av_R_equivalents 0.0586
_diffrn_reflns_av_unetI/netI 0.0345
_diffrn_reflns_Laue_measured_fraction_full 0.998
_diffrn_reflns_Laue_measured_fraction_max 0.998
_diffrn_reflns_limit_h_max 15
_diffrn_reflns_limit_h_min -15
_diffrn_reflns_limit_k_max 24
_diffrn_reflns_limit_k_min -24
_diffrn_reflns_limit_l_max 21
_diffrn_reflns_limit_l_min -21
_diffrn_reflns_number 59705
_diffrn_reflns_point_group_measured_fraction_full 0.998
_diffrn_reflns_point_group_measured_fraction_max 0.998
_diffrn_reflns_theta_full 25.047
_diffrn_reflns_theta_max 25.047
_diffrn_reflns_theta_min 2.738
_exptl_absorpt_coefficient_mu 2.664
_exptl_absorpt_correction_T_max 0.7457
_exptl_absorpt_correction_T_min 0.6924
_exptl_absorpt_correction_type multi-scan
_exptl_absorpt_process_details
;
SADABS-2016/2 (Bruker,2016/2) was used for absorption correction.
wR2(int) was 0.1578 before and 0.0595 after correction.
The Ratio of minimum to maximum transmission is 0.9285.
The \l/2 correction factor is Not present.
;
_exptl_crystal_colour blue
_exptl_crystal_colour_primary blue
_exptl_crystal_density_diffrn 2.011
_exptl_crystal_description block
_exptl_crystal_F_000 2941
_exptl_crystal_size_max 0.4
_exptl_crystal_size_mid 0.28
_exptl_crystal_size_min 0.19
_refine_diff_density_max 0.685
_refine_diff_density_min -0.628
_refine_diff_density_rms 0.122
_refine_ls_extinction_method none
_refine_ls_goodness_of_fit_ref 1.032
_refine_ls_hydrogen_treatment mixed
_refine_ls_matrix_type full
_refine_ls_number_parameters 531
_refine_ls_number_reflns 8595
_refine_ls_number_restraints 65
_refine_ls_restrained_S_all 1.033
_refine_ls_R_factor_all 0.0392
_refine_ls_R_factor_gt 0.0304
_refine_ls_shift/su_max 0.041
_refine_ls_shift/su_mean 0.001
_refine_ls_structure_factor_coef Fsqd
_refine_ls_weighting_details 'w=1/[\s^2^(Fo^2^)+(0.0500P)^2^+11.7140P] where P=(Fo^2^+2Fc^2^)/3'
_refine_ls_weighting_scheme calc
_refine_ls_wR_factor_gt 0.0872
_refine_ls_wR_factor_ref 0.0939
_reflns_Friedel_coverage 0.000
_reflns_number_gt 7253
_reflns_number_total 8595
_reflns_threshold_expression 'I > 2\s(I)'
_cod_data_source_file d1dt00324k2.cif
_cod_data_source_block shelx
_cod_depositor_comments 'Adding full bibliography for 7708010--7708011.cif.'
_cod_original_formula_sum 'C49 H140 Cd5.60 Cl16 Cu4.40 N8 O39'
_cod_database_code 7708010
_shelx_shelxl_version_number 2018/3
_shelx_space_group_comment
;
The symmetry employed for this shelxl refinement is uniquely defined
by the following loop, which should always be used as a source of
symmetry information in preference to the above space-group names.
They are only intended as comments.
;
_shelx_estimated_absorpt_t_max 0.632
_shelx_estimated_absorpt_t_min 0.415
_olex2_refinement_description
;
1. Fixed Uiso
 At 1.2 times of:
  All C(H,H) groups, All N(H) groups
 At 1.5 times of:
  All O(H) groups, All Cl(H,H,H,H) groups
2. Restrained distances
 O8-H8
 0.85 with sigma of 0.01
 O10-H10
 0.85 with sigma of 0.01
 O5-H5
 0.85 with sigma of 0.01
 O1-H1
 0.85 with sigma of 0.01
 C15-H8
 1.883886 with sigma of 0.02
 Cu2-H8
 3.036971 with sigma of 0.02
 C22-H10
 1.901004 with sigma of 0.02
 Cu2-H10
 2.659287 with sigma of 0.02
 C10-H5
 1.886691 with sigma of 0.02
 Cu1-H5
 3.041008 with sigma of 0.02
 C1-H1
 1.899223 with sigma of 0.02
 Cu1-H1
 2.682973 with sigma of 0.02
 Cl1-Cl2 \\sim Cl1A-Cl2
 with sigma of 0.04
 C13-C14 \\sim C13-C14A
 with sigma of 0.02
 O9-C14 \\sim O9A-C14A
 with sigma of 0.02
 O9-C13 \\sim O9A-C13
 with sigma of 0.04
 O12-C21 \\sim O12A-C21A
 with sigma of 0.02
 C19-C21 \\sim C19-C21A
 with sigma of 0.02
 O12-C19 \\sim O12A-C19
 with sigma of 0.04
3. Uiso/Uaniso restraints and constraints
Cu3 \\sim Cd1: within 2A with sigma of 0.001 and sigma for terminal atoms of
0.002 within 2A
4. Rigid body (RIGU) restrains
 Cl2, Cd1, Cl1
 with sigma for 1-2 distances of 0.001 and sigma for 1-3 distances of 0.001
 Cu3, Cl8, Cl1A, Cl2
 with sigma for 1-2 distances of 0.001 and sigma for 1-3 distances of 0.001
 O9, H3A, C13, C14, O9A, C14A
 with sigma for 1-2 distances of 0.001 and sigma for 1-3 distances of 0.001
5. Others
 Sof(O12A)=Sof(H12C)=Sof(C21A)=Sof(H21C)=Sof(H21D)=1-FVAR(1)
 Sof(O12)=Sof(H12)=Sof(C21)=Sof(H21A)=Sof(H21B)=FVAR(1)
 Fixed Sof: Cd1(0.8) Cl1(0.8) O9(0.5) H9(0.5) C14(0.5) H14A(0.5) H14B(0.5)
 Cl8B(0.8) Cl8(0.2) Cl1A(0.2) O9A(0.5) H9AA(0.5) C14A(0.5) H14C(0.5) H14D(0.5)
 Cu3(0.2)
 Fixed Uiso: O12A(0.03) C21A(0.03)
6.a Ternary CH refined with riding coordinates:
 N1(H1A), N2(H2A), N3(H3A), N4(H4)
6.b Secondary CH2 refined with riding coordinates:
 C0AA(H0AA,H0AB), C1(H1B,H1C), C3(H3B,H3C), C4(H4A,H4B), C5(H5A,H5B), C6(H6A,
 H6B), C7(H7A,H7B), C9(H9A,H9B), C10(H10A,H10B), C11(H11A,H11B), C12(H12A,H12B),
  C14(H14A,H14B), C15(H15A,H15B), C16(H16A,H16B), C17(H17A,H17B), C20(H20A,
 H20B), C21(H21A,H21B), C22(H22A,H22B), C14A(H14C,H14D), C21A(H21C,H21D)
6.c Tetrahedral OH refined with riding coordinates:
 O2(H2)
6.d Idealised tetrahedral OH refined as rotating group:
 O3(H3), O6(H6), O9(H9), O11(H11), O12(H12), O9A(H9AA), O12A(H12C)
;
_smtbx_masks_special_details
;
A solvent mask was calculated and 377 electrons were 
found in a volume of 1025\%A^3^ in 1 void per unit cell. 
This is consistent with the presence of 5[CH4O], 10[H2O] per Formula Unit 
which account for 380 electrons per unit cell.
;
_smtbx_masks_void_probe_radius 1.2
_smtbx_masks_void_truncation_radius 1.2
_olex2_submission_special_instructions 'No special instructions were received'

loop_
_space_group_symop_operation_xyz
'x, y, z'
'-x, y+1/2, -z+1/2'
'-x, -y, -z'
'x, -y-1/2, z-1/2'

loop_
_atom_site_label
_atom_site_type_symbol
_atom_site_fract_x
_atom_site_fract_y
_atom_site_fract_z
_atom_site_U_iso_or_equiv
_atom_site_adp_type
_atom_site_occupancy
_atom_site_site_symmetry_order
_atom_site_calc_flag
_atom_site_refinement_flags_posn
_atom_site_refinement_flags_adp
_atom_site_refinement_flags_occupancy
_atom_site_disorder_assembly
_atom_site_disorder_group
Cd1 Cd 0.26788(10) 0.31176(6) -0.09881(5) 0.0251(2) Uani 0.8 1 d . U P A 1
Cd2 Cd 0.35322(2) 0.48188(2) -0.01326(2) 0.01366(9) Uani 1 1 d . . . . .
Cd3 Cd 0.45192(2) 0.62349(2) 0.12049(2) 0.01210(9) Uani 1 1 d . . . . .
Cu1 Cu 0.19515(4) 0.63805(3) 0.15162(3) 0.01383(13) Uani 1 1 d D . . . .
Cu2 Cu 0.47021(4) 0.75343(2) 0.25086(3) 0.01405(13) Uani 1 1 d D . . . .
Cl1 Cl 0.1980(5) 0.3160(3) -0.2276(2) 0.0446(12) Uani 0.8 1 d D . P A 1
Cl2 Cl 0.23722(9) 0.38241(6) 0.00944(7) 0.0229(3) Uani 1 1 d D . . . .
Cl3 Cl 0.21093(8) 0.54241(5) -0.07676(6) 0.0170(2) Uani 1 1 d . . . . .
Cl4 Cl 0.38345(8) 0.43358(5) -0.15020(6) 0.0174(2) Uani 1 1 d . . . . .
Cl5 Cl 0.47988(7) 0.58441(5) -0.02292(6) 0.0128(2) Uani 1 1 d . . . . .
Cl6 Cl 0.33489(8) 0.52220(5) 0.12610(6) 0.0151(2) Uani 1 1 d . . . . .
Cl7 Cl 0.55666(8) 0.73175(5) 0.09608(6) 0.0151(2) Uani 1 1 d . . . . .
O1 O 0.2529(2) 0.64244(15) 0.25476(17) 0.0178(7) Uani 1 1 d D . . . .
O2 O 0.1581(3) 0.45146(17) 0.2786(2) 0.0327(9) Uani 1 1 d . . . . .
H2 H 0.148526 0.450344 0.231360 0.049 Uiso 1 1 calc R U . . .
O3 O 0.0760(3) 0.62939(19) 0.3887(2) 0.0357(10) Uani 1 1 d . . . . .
H3 H 0.023632 0.633321 0.413681 0.054 Uiso 1 1 calc R U . . .
O4 O 0.3101(2) 0.68385(13) 0.10784(16) 0.0113(6) Uani 1 1 d . . . . .
O5 O 0.1204(3) 0.73949(16) 0.14439(18) 0.0226(7) Uani 1 1 d D . . . .
O6 O 0.2004(2) 0.77040(17) -0.09264(19) 0.0251(8) Uani 1 1 d . . . . .
H6 H 0.161499 0.802259 -0.096878 0.038 Uiso 1 1 calc R U . . .
O7 O 0.4387(2) 0.65896(14) 0.24505(16) 0.0140(6) Uani 1 1 d . . . . .
O8 O 0.3907(2) 0.74642(15) 0.36523(17) 0.0190(7) Uani 1 1 d D . . . .
O9 O 0.6781(7) 0.5990(5) 0.3761(6) 0.039(2) Uani 0.5 1 d D . P B 1
H9 H 0.715277 0.625313 0.353765 0.058 Uiso 0.5 1 calc R U P B 1
O10 O 0.3495(2) 0.77891(14) 0.19315(17) 0.0154(6) Uani 1 1 d D . . . .
O11 O 0.2712(3) 0.92302(17) 0.26222(19) 0.0270(8) Uani 1 1 d . . . . .
H11 H 0.238881 0.928418 0.302016 0.041 Uiso 1 1 calc R U . . .
O12 O 0.5079(11) 0.9367(3) 0.1025(6) 0.029(2) Uani 0.75(4) 1 d D . P C 1
H12 H 0.568035 0.931705 0.115925 0.043 Uiso 0.75(4) 1 calc R U P C 1
N1 N 0.1098(3) 0.56735(18) 0.1940(2) 0.0158(8) Uani 1 1 d . . . . .
H1A H 0.142967 0.526255 0.177815 0.019 Uiso 1 1 calc R U . . .
N2 N 0.1374(3) 0.64095(18) 0.0471(2) 0.0146(8) Uani 1 1 d . . . . .
H2A H 0.173989 0.607813 0.016919 0.018 Uiso 1 1 calc R U . . .
N3 N 0.5819(3) 0.72530(18) 0.3192(2) 0.0173(8) Uani 1 1 d . . . . .
H3A H 0.632453 0.703566 0.286920 0.021 Uiso 1 1 calc R U . . .
N4 N 0.5155(3) 0.84476(18) 0.2293(2) 0.0160(8) Uani 1 1 d . . . . .
H4 H 0.553390 0.841195 0.181266 0.019 Uiso 1 1 calc R U . . .
C0AA C 0.5868(4) 0.8769(2) 0.2841(3) 0.0217(10) Uani 1 1 d . . . . .
H0AA H 0.549868 0.892159 0.328750 0.026 Uiso 1 1 calc R U . . .
H0AB H 0.616977 0.915241 0.259681 0.026 Uiso 1 1 calc R U . . .
C1 C 0.2301(4) 0.5842(2) 0.2957(3) 0.0205(10) Uani 1 1 d D . . . .
H1B H 0.240681 0.591257 0.350783 0.025 Uiso 1 1 calc R U . . .
H1C H 0.274114 0.548385 0.279616 0.025 Uiso 1 1 calc R U . . .
C2 C 0.1208(4) 0.5671(2) 0.2784(3) 0.0203(10) Uani 1 1 d . . . . .
C3 C 0.0501(4) 0.6186(3) 0.3112(3) 0.0262(12) Uani 1 1 d . . . . .
H3B H 0.055995 0.659695 0.282476 0.031 Uiso 1 1 calc R U . . .
H3C H -0.019936 0.603434 0.306542 0.031 Uiso 1 1 calc R U . . .
C4 C 0.0963(4) 0.5001(2) 0.3104(3) 0.0266(11) Uani 1 1 d . . . . .
H4A H 0.106230 0.500585 0.366161 0.032 Uiso 1 1 calc R U . . .
H4B H 0.025264 0.489758 0.299043 0.032 Uiso 1 1 calc R U . . .
C5 C 0.0056(3) 0.5623(2) 0.1618(3) 0.0230(11) Uani 1 1 d . . . . .
H5A H -0.034154 0.599795 0.179044 0.028 Uiso 1 1 calc R U . . .
H5B H -0.026053 0.522198 0.180880 0.028 Uiso 1 1 calc R U . . .
C6 C 0.0052(3) 0.5609(2) 0.0755(3) 0.0199(10) Uani 1 1 d . . . . .
H6A H 0.055134 0.528628 0.059082 0.024 Uiso 1 1 calc R U . . .
H6B H -0.061279 0.545873 0.057030 0.024 Uiso 1 1 calc R U . . .
C7 C 0.0280(3) 0.6257(2) 0.0383(3) 0.0229(11) Uani 1 1 d . . . . .
H7A H 0.009051 0.623832 -0.016268 0.027 Uiso 1 1 calc R U . . .
H7B H -0.011718 0.660438 0.062047 0.027 Uiso 1 1 calc R U . . .
C8 C 0.1702(3) 0.7061(2) 0.0197(3) 0.0168(9) Uani 1 1 d . . . . .
C9 C 0.1468(4) 0.7155(2) -0.0654(3) 0.0194(10) Uani 1 1 d . . . . .
H9A H 0.166424 0.676145 -0.093694 0.023 Uiso 1 1 calc R U . . .
H9B H 0.074150 0.722303 -0.073622 0.023 Uiso 1 1 calc R U . . .
C10 C 0.1182(3) 0.7584(2) 0.0665(3) 0.0200(10) Uani 1 1 d D . . . .
H10A H 0.152820 0.800523 0.060643 0.024 Uiso 1 1 calc R U . . .
H10B H 0.048102 0.763582 0.048336 0.024 Uiso 1 1 calc R U . . .
C11 C 0.2834(3) 0.7057(2) 0.0322(2) 0.0139(9) Uani 1 1 d . . . . .
H11A H 0.314138 0.676621 -0.005444 0.017 Uiso 1 1 calc R U . . .
H11B H 0.309895 0.750031 0.024408 0.017 Uiso 1 1 calc R U . . .
C12 C 0.4913(4) 0.6255(2) 0.3051(2) 0.0196(10) Uani 1 1 d . . . . .
H12A H 0.546996 0.600256 0.283694 0.023 Uiso 1 1 calc R U . . .
H12B H 0.445435 0.594606 0.329597 0.023 Uiso 1 1 calc R U . . .
C13 C 0.5332(3) 0.6733(2) 0.3649(3) 0.0193(9) Uani 1 1 d D . . . .
C14 C 0.604(2) 0.634(2) 0.4165(12) 0.036(7) Uani 0.5 1 d D . P B 1
H14A H 0.637696 0.663976 0.452790 0.043 Uiso 0.5 1 calc R U P B 1
H14B H 0.564127 0.602942 0.446179 0.043 Uiso 0.5 1 calc R U P B 1
C15 C 0.4505(4) 0.7035(2) 0.4116(2) 0.0193(10) Uani 1 1 d D . . . .
H15A H 0.407859 0.668812 0.432326 0.023 Uiso 1 1 calc R U . . .
H15B H 0.480592 0.727988 0.454715 0.023 Uiso 1 1 calc R U . . .
C16 C 0.6350(4) 0.7774(2) 0.3626(3) 0.0251(11) Uani 1 1 d . . . . .
H16A H 0.693156 0.758656 0.390410 0.030 Uiso 1 1 calc R U . . .
H16B H 0.589440 0.796321 0.400151 0.030 Uiso 1 1 calc R U . . .
C17 C 0.6699(4) 0.8300(2) 0.3102(3) 0.0254(11) Uani 1 1 d . . . . .
H17A H 0.699153 0.809528 0.265029 0.030 Uiso 1 1 calc R U . . .
H17B H 0.723495 0.855143 0.336419 0.030 Uiso 1 1 calc R U . . .
C19 C 0.4244(4) 0.8841(2) 0.2080(3) 0.0194(10) Uani 1 1 d D . . . .
C20 C 0.3688(4) 0.8991(2) 0.2813(3) 0.0204(10) Uani 1 1 d . . . . .
H20A H 0.363464 0.859162 0.312262 0.024 Uiso 1 1 calc R U . . .
H20B H 0.406266 0.931945 0.311450 0.024 Uiso 1 1 calc R U . . .
C21 C 0.4485(18) 0.9481(4) 0.1687(6) 0.022(2) Uani 0.75(4) 1 d D . P C 1
H21A H 0.385555 0.970234 0.153357 0.026 Uiso 0.75(4) 1 calc R U P C 1
H21B H 0.485630 0.976839 0.204431 0.026 Uiso 0.75(4) 1 calc R U P C 1
C22 C 0.3621(4) 0.8401(2) 0.1554(2) 0.0186(10) Uani 1 1 d D . . . .
H22A H 0.296118 0.860095 0.144279 0.022 Uiso 1 1 calc R U . . .
H22B H 0.396639 0.833597 0.106946 0.022 Uiso 1 1 calc R U . . .
Cl8B Cl 0.18276(18) 0.21369(12) -0.04120(18) 0.0553(6) Uani 0.8 1 d . . P A 1
H1 H 0.3122(19) 0.654(2) 0.2709(18) 0.083 Uiso 1 1 d D U . . .
H5 H 0.113(5) 0.7733(11) 0.1722(12) 0.083 Uiso 1 1 d D U . . .
H8 H 0.3303(10) 0.742(2) 0.3804(18) 0.083 Uiso 1 1 d D U . . .
H10 H 0.305(3) 0.7573(12) 0.169(3) 0.083 Uiso 1 1 d D U . . .
Cl8 Cl 0.1715(9) 0.2173(6) -0.0882(7) 0.070(3) Uani 0.2 1 d . . P A 2
Cl1A Cl 0.207(2) 0.3324(10) -0.2432(10) 0.042(3) Uani 0.2 1 d D . P A 2
O9A O 0.7033(8) 0.6308(5) 0.3917(6) 0.039(2) Uani 0.5 1 d D . P B 2
H9AA H 0.744536 0.624695 0.427648 0.058 Uiso 0.5 1 calc R U P B 2
C14A C 0.606(2) 0.641(2) 0.4213(10) 0.024(3) Uani 0.5 1 d D . P B 2
H14C H 0.612957 0.669340 0.466858 0.029 Uiso 0.5 1 calc R U P B 2
H14D H 0.578532 0.599227 0.437412 0.029 Uiso 0.5 1 calc R U P B 2
Cu3 Cu 0.2684(7) 0.3204(5) -0.1171(4) 0.0234(6) Uani 0.2 1 d . U P A 2
O12A O 0.471(3) 0.9364(11) 0.0858(14) 0.030 Uiso 0.25(4) 1 d D U P C 2
H12C H 0.504469 0.967647 0.068971 0.045 Uiso 0.25(4) 1 calc R U P C 2
C21A C 0.458(6) 0.9449(15) 0.1663(19) 0.030 Uiso 0.25(4) 1 d D U P C 2
H21C H 0.407448 0.979436 0.173735 0.036 Uiso 0.25(4) 1 calc R U P C 2
H21D H 0.521628 0.960072 0.189478 0.036 Uiso 0.25(4) 1 calc R U P C 2

loop_
_atom_site_aniso_label
_atom_site_aniso_U_11
_atom_site_aniso_U_22
_atom_site_aniso_U_33
_atom_site_aniso_U_23
_atom_site_aniso_U_13
_atom_site_aniso_U_12
Cd1 0.0151(2) 0.0305(5) 0.0296(5) -0.0107(4) -0.0033(4) 0.0047(3)
Cd2 0.01383(17) 0.01210(17) 0.01505(17) -0.00147(12) 0.00040(12) 0.00024(12)
Cd3 0.01406(17) 0.01040(16) 0.01184(17) -0.00164(12) 0.00037(12) 0.00130(12)
Cu1 0.0142(3) 0.0135(3) 0.0138(3) 0.0001(2) 0.0010(2) -0.0029(2)
Cu2 0.0177(3) 0.0102(3) 0.0142(3) -0.0022(2) -0.0002(2) -0.0003(2)
Cl1 0.028(2) 0.055(3) 0.0505(19) -0.0255(14) -0.0138(16) 0.0093(17)
Cl2 0.0212(6) 0.0195(6) 0.0281(6) 0.0030(5) 0.0029(5) -0.0016(5)
Cl3 0.0177(6) 0.0152(5) 0.0180(5) 0.0006(4) -0.0006(4) 0.0008(4)
Cl4 0.0187(6) 0.0183(6) 0.0150(5) -0.0024(4) -0.0023(4) 0.0049(4)
Cl5 0.0141(5) 0.0123(5) 0.0121(5) -0.0008(4) 0.0002(4) -0.0003(4)
Cl6 0.0191(6) 0.0112(5) 0.0152(5) -0.0004(4) 0.0028(4) 0.0001(4)
Cl7 0.0157(5) 0.0120(5) 0.0177(5) -0.0008(4) 0.0016(4) -0.0010(4)
O1 0.0245(18) 0.0159(16) 0.0130(16) 0.0004(13) 0.0001(13) -0.0067(14)
O2 0.050(2) 0.0206(19) 0.028(2) 0.0037(15) 0.0085(17) -0.0020(17)
O3 0.041(2) 0.040(2) 0.027(2) -0.0159(17) 0.0161(17) -0.0148(18)
O4 0.0127(15) 0.0090(15) 0.0120(15) 0.0012(12) -0.0007(11) 0.0013(11)
O5 0.0254(19) 0.0205(18) 0.0220(18) -0.0021(14) 0.0040(14) 0.0071(14)
O6 0.0239(19) 0.0241(19) 0.0272(19) 0.0120(15) 0.0014(15) 0.0048(14)
O7 0.0210(17) 0.0115(15) 0.0095(15) -0.0010(12) 0.0005(12) -0.0012(12)
O8 0.0233(18) 0.0192(17) 0.0147(16) -0.0019(13) 0.0028(13) 0.0034(14)
O9 0.031(5) 0.036(5) 0.050(6) 0.001(5) -0.005(4) 0.010(3)
O10 0.0179(17) 0.0122(16) 0.0162(16) 0.0002(12) -0.0001(12) -0.0011(12)
O11 0.028(2) 0.0254(19) 0.0281(19) -0.0084(16) 0.0017(15) 0.0076(15)
O12 0.031(5) 0.029(3) 0.026(3) 0.007(2) 0.002(3) -0.010(3)
N1 0.018(2) 0.0148(19) 0.0141(19) -0.0008(15) 0.0022(15) -0.0036(15)
N2 0.0108(19) 0.0138(19) 0.019(2) 0.0016(15) 0.0019(15) -0.0018(15)
N3 0.016(2) 0.019(2) 0.017(2) -0.0023(16) 0.0011(15) 0.0032(16)
N4 0.021(2) 0.0123(19) 0.0147(19) -0.0052(15) -0.0001(15) -0.0003(15)
C0AA 0.020(3) 0.020(3) 0.025(3) -0.007(2) 0.001(2) -0.005(2)
C1 0.028(3) 0.015(2) 0.018(2) 0.0012(19) 0.004(2) -0.006(2)
C2 0.028(3) 0.020(3) 0.013(2) -0.0004(19) 0.0044(19) -0.004(2)
C3 0.023(3) 0.031(3) 0.025(3) -0.011(2) 0.012(2) -0.009(2)
C4 0.036(3) 0.025(3) 0.019(3) 0.002(2) 0.005(2) -0.011(2)
C5 0.014(2) 0.029(3) 0.026(3) -0.005(2) 0.007(2) -0.009(2)
C6 0.016(2) 0.022(3) 0.021(2) -0.002(2) -0.0022(19) -0.0083(19)
C7 0.014(2) 0.027(3) 0.028(3) 0.001(2) -0.004(2) -0.003(2)
C8 0.021(2) 0.010(2) 0.019(2) 0.0010(18) -0.0030(18) -0.0014(18)
C9 0.022(3) 0.017(2) 0.019(2) 0.0031(19) -0.0010(19) 0.0012(19)
C10 0.016(2) 0.018(2) 0.026(3) 0.003(2) 0.0011(19) 0.0016(19)
C11 0.016(2) 0.010(2) 0.015(2) 0.0023(17) -0.0016(17) -0.0003(17)
C12 0.028(3) 0.018(2) 0.012(2) 0.0016(18) 0.0025(19) 0.003(2)
C13 0.022(2) 0.018(2) 0.018(2) 0.0001(18) -0.0030(17) 0.0001(17)
C14 0.040(7) 0.035(14) 0.031(5) 0.004(6) -0.008(4) 0.015(9)
C15 0.027(3) 0.020(2) 0.010(2) 0.0001(18) -0.0029(18) 0.002(2)
C16 0.023(3) 0.030(3) 0.022(3) -0.002(2) -0.007(2) -0.004(2)
C17 0.022(3) 0.026(3) 0.028(3) -0.006(2) 0.000(2) -0.008(2)
C19 0.026(3) 0.011(2) 0.021(2) -0.0020(19) 0.003(2) -0.0007(19)
C20 0.026(3) 0.018(2) 0.018(2) -0.0051(19) 0.0017(19) 0.006(2)
C21 0.038(7) 0.003(3) 0.025(3) -0.001(2) 0.010(3) 0.000(3)
C22 0.034(3) 0.008(2) 0.013(2) 0.0003(18) -0.0012(19) 0.0010(19)
Cl8B 0.0349(12) 0.0428(12) 0.088(2) -0.0030(14) 0.0118(14) -0.0088(9)
Cl8 0.066(7) 0.068(6) 0.076(7) -0.030(5) 0.014(6) -0.034(5)
Cl1A 0.020(5) 0.049(9) 0.057(5) -0.038(5) 0.006(5) 0.002(6)
O9A 0.037(4) 0.042(6) 0.037(5) 0.006(5) -0.003(4) 0.019(4)
C14A 0.032(4) 0.019(8) 0.020(4) -0.007(4) -0.010(3) 0.007(4)
Cu3 0.0135(9) 0.0288(11) 0.0278(13) -0.0113(11) -0.0033(11) 0.0039(9)

loop_
_atom_type_symbol
_atom_type_description
_atom_type_scat_dispersion_real
_atom_type_scat_dispersion_imag
_atom_type_scat_source
C C 0.0033 0.0016 'International Tables Vol C Tables 4.2.6.8 and 6.1.1.4'
Cd Cd -0.8075 1.2024 'International Tables Vol C Tables 4.2.6.8 and 6.1.1.4'
Cl Cl 0.1484 0.1585 'International Tables Vol C Tables 4.2.6.8 and 6.1.1.4'
Cu Cu 0.3201 1.2651 'International Tables Vol C Tables 4.2.6.8 and 6.1.1.4'
H H 0.0000 0.0000 'International Tables Vol C Tables 4.2.6.8 and 6.1.1.4'
N N 0.0061 0.0033 'International Tables Vol C Tables 4.2.6.8 and 6.1.1.4'
O O 0.0106 0.0060 'International Tables Vol C Tables 4.2.6.8 and 6.1.1.4'

loop_
_geom_angle_atom_site_label_1
_geom_angle_atom_site_label_2
_geom_angle_atom_site_label_3
_geom_angle
_geom_angle_site_symmetry_1
_geom_angle_site_symmetry_3
_geom_angle_publ_flag
Cl1 Cd1 Cl2 129.76(17) . . y
Cl1 Cd1 Cl7 111.64(17) . 3_665 y
Cl1 Cd1 Cl8B 103.60(15) . . y
Cl2 Cd1 Cl7 111.77(6) . 3_665 y
Cl2 Cd1 Cl8B 94.36(8) . . y
Cl7 Cd1 Cl8B 97.81(7) 3_665 . y
Cl2 Cd2 Cl4 87.06(4) . . y
Cl2 Cd2 Cl5 174.55(4) . . y
Cl2 Cd2 Cl5 93.38(4) . 3_665 y
Cl2 Cd2 Cl6 92.08(4) . . y
Cl3 Cd2 Cl2 90.60(4) . . y
Cl3 Cd2 Cl4 84.82(3) . . y
Cl3 Cd2 Cl5 93.10(3) . . y
Cl3 Cd2 Cl5 167.21(3) . 3_665 y
Cl3 Cd2 Cl6 100.10(3) . . y
Cl4 Cd2 Cl5 83.25(3) . 3_665 y
Cl4 Cd2 Cl5 97.25(3) . . y
Cl5 Cd2 Cl5 83.86(3) 3_665 . y
Cl6 Cd2 Cl4 175.02(4) . . y
Cl6 Cd2 Cl5 83.34(3) . . y
Cl6 Cd2 Cl5 91.91(3) . 3_665 y
Cl4 Cd3 Cl5 85.24(3) 3_665 . y
Cl4 Cd3 Cl6 98.08(4) 3_665 . y
Cl4 Cd3 Cl7 87.92(4) 3_665 . y
Cl6 Cd3 Cl5 83.85(3) . . y
Cl6 Cd3 Cl7 171.56(3) . . y
Cl7 Cd3 Cl5 90.77(3) . . y
O4 Cd3 Cl4 171.96(8) . 3_665 y
O4 Cd3 Cl5 101.82(7) . . y
O4 Cd3 Cl6 86.60(7) . . y
O4 Cd3 Cl7 88.15(7) . . y
O4 Cd3 O7 80.78(10) . . y
O7 Cd3 Cl4 91.99(8) . 3_665 y
O7 Cd3 Cl5 176.29(8) . . y
O7 Cd3 Cl6 99.01(8) . . y
O7 Cd3 Cl7 86.66(8) . . y
O1 Cu1 O4 92.68(12) . . y
O1 Cu1 O5 99.78(12) . . y
O1 Cu1 N1 84.46(14) . . y
O1 Cu1 N2 175.63(14) . . y
O4 Cu1 O5 83.52(12) . . y
O4 Cu1 N1 161.25(14) . . y
O4 Cu1 N2 84.98(13) . . y
N1 Cu1 O5 115.23(14) . . y
N2 Cu1 O5 76.31(13) . . y
N2 Cu1 N1 98.93(15) . . y
O7 Cu2 O8 83.25(11) . . y
O7 Cu2 N4 164.98(13) . . y
O10 Cu2 O7 93.64(12) . . y
O10 Cu2 O8 94.60(12) . . y
O10 Cu2 N3 173.30(14) . . y
O10 Cu2 N4 84.26(14) . . y
N3 Cu2 O7 84.38(14) . . y
N3 Cu2 O8 78.82(13) . . y
N3 Cu2 N4 99.30(16) . . y
N4 Cu2 O8 111.72(13) . . y
Cd1 Cl2 Cd2 103.70(5) . . ?
Cd2 Cl2 Cu3 98.4(2) . . ?
Cd3 Cl4 Cd2 97.76(4) 3_665 . ?
Cd2 Cl5 Cd2 96.14(3) 3_665 . ?
Cd2 Cl5 Cd3 93.52(3) 3_665 . ?
Cd3 Cl5 Cd2 94.20(3) . . ?
Cd2 Cl6 Cd3 98.57(3) . . ?
Cd1 Cl7 Cd3 101.10(5) 3_665 . ?
Cd1 Cl7 Cu3 8.06(18) 3_665 3_665 ?
Cu3 Cl7 Cd3 96.1(2) 3_665 . ?
Cu1 O1 H1 131(2) . . ?
C1 O1 Cu1 110.1(3) . . ?
C1 O1 H1 105.1(18) . . ?
C4 O2 H2 109.5 . . ?
C3 O3 H3 109.5 . . ?
Cu1 O4 Cd3 110.84(12) . . ?
C11 O4 Cd3 116.7(2) . . ?
C11 O4 Cu1 109.3(2) . . ?
Cu1 O5 H5 139(2) . . ?
C10 O5 Cu1 107.4(2) . . ?
C10 O5 H5 109.2(18) . . ?
C9 O6 H6 109.5 . . ?
Cu2 O7 Cd3 109.55(12) . . ?
C12 O7 Cd3 120.0(2) . . ?
C12 O7 Cu2 109.3(3) . . ?
Cu2 O8 H8 137(2) . . ?
C15 O8 Cu2 106.0(2) . . ?
C15 O8 H8 105.9(18) . . ?
C14 O9 H9 109.5 . . ?
Cu2 O10 H10 133(2) . . ?
C22 O10 Cu2 111.8(3) . . ?
C22 O10 H10 107.9(18) . . ?
C20 O11 H11 109.5 . . ?
C21 O12 H12 109.5 . . ?
Cu1 N1 H1A 104.4 . . ?
C2 N1 Cu1 109.3(3) . . ?
C2 N1 H1A 104.4 . . ?
C2 N1 C5 116.6(3) . . ?
C5 N1 Cu1 116.3(3) . . ?
C5 N1 H1A 104.4 . . ?
Cu1 N2 H2A 106.8 . . ?
C7 N2 Cu1 116.6(3) . . ?
C7 N2 H2A 106.8 . . ?
C8 N2 Cu1 102.5(3) . . ?
C8 N2 H2A 106.8 . . ?
C8 N2 C7 116.5(3) . . ?
Cu2 N3 H3A 107.1 . . ?
C13 N3 Cu2 101.8(3) . . ?
C13 N3 H3A 107.1 . . ?
C16 N3 Cu2 116.4(3) . . ?
C16 N3 H3A 107.1 . . ?
C16 N3 C13 116.6(4) . . ?
Cu2 N4 H4 104.6 . . ?
C0AA N4 Cu2 118.7(3) . . ?
C0AA N4 H4 104.6 . . ?
C0AA N4 C19 115.1(3) . . ?
C19 N4 Cu2 107.7(3) . . ?
C19 N4 H4 104.6 . . ?
N4 C0AA H0AA 109.4 . . ?
N4 C0AA H0AB 109.4 . . ?
N4 C0AA C17 111.2(4) . . ?
H0AA C0AA H0AB 108.0 . . ?
C17 C0AA H0AA 109.4 . . ?
C17 C0AA H0AB 109.4 . . ?
O1 C1 H1B 110.1 . . ?
O1 C1 H1C 110.1 . . ?
O1 C1 C2 107.8(4) . . ?
H1B C1 H1C 108.5 . . ?
C2 C1 H1B 110.1 . . ?
C2 C1 H1C 110.1 . . ?
N1 C2 C1 105.6(4) . . ?
N1 C2 C3 109.0(4) . . ?
N1 C2 C4 110.7(4) . . ?
C1 C2 C3 111.0(4) . . ?
C1 C2 C4 110.3(4) . . ?
C4 C2 C3 110.1(4) . . ?
O3 C3 C2 109.3(4) . . ?
O3 C3 H3B 109.8 . . ?
O3 C3 H3C 109.8 . . ?
C2 C3 H3B 109.8 . . ?
C2 C3 H3C 109.8 . . ?
H3B C3 H3C 108.3 . . ?
O2 C4 C2 111.0(4) . . ?
O2 C4 H4A 109.4 . . ?
O2 C4 H4B 109.4 . . ?
C2 C4 H4A 109.4 . . ?
C2 C4 H4B 109.4 . . ?
H4A C4 H4B 108.0 . . ?
N1 C5 H5A 109.4 . . ?
N1 C5 H5B 109.4 . . ?
N1 C5 C6 111.3(4) . . ?
H5A C5 H5B 108.0 . . ?
C6 C5 H5A 109.4 . . ?
C6 C5 H5B 109.4 . . ?
C5 C6 H6A 108.6 . . ?
C5 C6 H6B 108.6 . . ?
H6A C6 H6B 107.6 . . ?
C7 C6 C5 114.8(4) . . ?
C7 C6 H6A 108.6 . . ?
C7 C6 H6B 108.6 . . ?
N2 C7 C6 110.1(4) . . ?
N2 C7 H7A 109.6 . . ?
N2 C7 H7B 109.6 . . ?
C6 C7 H7A 109.6 . . ?
C6 C7 H7B 109.6 . . ?
H7A C7 H7B 108.2 . . ?
N2 C8 C9 111.9(4) . . ?
N2 C8 C10 108.4(4) . . ?
N2 C8 C11 104.3(3) . . ?
C10 C8 C9 110.6(4) . . ?
C11 C8 C9 108.7(4) . . ?
C11 C8 C10 112.8(4) . . ?
O6 C9 C8 109.6(4) . . ?
O6 C9 H9A 109.8 . . ?
O6 C9 H9B 109.8 . . ?
C8 C9 H9A 109.8 . . ?
C8 C9 H9B 109.8 . . ?
H9A C9 H9B 108.2 . . ?
O5 C10 C8 109.1(4) . . ?
O5 C10 H10A 109.9 . . ?
O5 C10 H10B 109.9 . . ?
C8 C10 H10A 109.9 . . ?
C8 C10 H10B 109.9 . . ?
H10A C10 H10B 108.3 . . ?
O4 C11 C8 111.0(3) . . ?
O4 C11 H11A 109.4 . . ?
O4 C11 H11B 109.4 . . ?
C8 C11 H11A 109.4 . . ?
C8 C11 H11B 109.4 . . ?
H11A C11 H11B 108.0 . . ?
O7 C12 H12A 109.4 . . ?
O7 C12 H12B 109.4 . . ?
O7 C12 C13 111.3(4) . . ?
H12A C12 H12B 108.0 . . ?
C13 C12 H12A 109.4 . . ?
C13 C12 H12B 109.4 . . ?
N3 C13 C12 104.2(3) . . ?
N3 C13 C14 115.3(18) . . ?
N3 C13 C15 109.1(4) . . ?
N3 C13 C14A 112.1(16) . . ?
C14 C13 C12 106(2) . . ?
C15 C13 C12 112.0(4) . . ?
C15 C13 C14 109.8(8) . . ?
C15 C13 C14A 106.5(7) . . ?
C14A C13 C12 112.9(18) . . ?
O9 C14 C13 113.4(12) . . ?
O9 C14 H14A 108.9 . . ?
O9 C14 H14B 108.9 . . ?
C13 C14 H14A 108.9 . . ?
C13 C14 H14B 108.9 . . ?
H14A C14 H14B 107.7 . . ?
O8 C15 C13 110.2(4) . . ?
O8 C15 H15A 109.6 . . ?
O8 C15 H15B 109.6 . . ?
C13 C15 H15A 109.6 . . ?
C13 C15 H15B 109.6 . . ?
H15A C15 H15B 108.1 . . ?
N3 C16 H16A 109.5 . . ?
N3 C16 H16B 109.5 . . ?
N3 C16 C17 110.8(4) . . ?
H16A C16 H16B 108.1 . . ?
C17 C16 H16A 109.5 . . ?
C17 C16 H16B 109.5 . . ?
C0AA C17 H17A 108.8 . . ?
C0AA C17 H17B 108.8 . . ?
C16 C17 C0AA 113.8(4) . . ?
C16 C17 H17A 108.8 . . ?
C16 C17 H17B 108.8 . . ?
H17A C17 H17B 107.7 . . ?
N4 C19 C20 107.7(4) . . ?
N4 C19 C21 113.6(10) . . ?
N4 C19 C22 105.0(3) . . ?
N4 C19 C21A 109(3) . . ?
C21 C19 C20 108.7(5) . . ?
C21 C19 C22 110.7(8) . . ?
C22 C19 C20 111.2(4) . . ?
C21A C19 C20 113.2(17) . . ?
C21A C19 C22 111(2) . . ?
O11 C20 C19 109.2(4) . . ?
O11 C20 H20A 109.8 . . ?
O11 C20 H20B 109.8 . . ?
C19 C20 H20A 109.8 . . ?
C19 C20 H20B 109.8 . . ?
H20A C20 H20B 108.3 . . ?
O12 C21 C19 110.7(7) . . ?
O12 C21 H21A 109.5 . . ?
O12 C21 H21B 109.5 . . ?
C19 C21 H21A 109.5 . . ?
C19 C21 H21B 109.5 . . ?
H21A C21 H21B 108.1 . . ?
O10 C22 C19 107.8(3) . . ?
O10 C22 H22A 110.1 . . ?
O10 C22 H22B 110.1 . . ?
C19 C22 H22A 110.1 . . ?
C19 C22 H22B 110.1 . . ?
H22A C22 H22B 108.5 . . ?
C14A O9A H9AA 109.5 . . ?
C13 C14A H14C 108.8 . . ?
C13 C14A H14D 108.8 . . ?
O9A C14A C13 113.7(12) . . ?
O9A C14A H14C 108.8 . . ?
O9A C14A H14D 108.8 . . ?
H14C C14A H14D 107.7 . . ?
Cl7 Cu3 Cl2 104.0(3) 3_665 . y
Cl8 Cu3 Cl2 98.3(4) . . y
Cl1A Cu3 Cl2 133.9(7) . . y
Cl1A Cu3 Cl8 96.2(7) . . y
C21A O12A H12C 109.5 . . ?
C19 C21A H21C 108.6 . . ?
C19 C21A H21D 108.6 . . ?
O12A C21A C19 115(2) . . ?
O12A C21A H21C 108.6 . . ?
O12A C21A H21D 108.6 . . ?
H21C C21A H21D 107.5 . . ?

loop_
_geom_bond_atom_site_label_1
_geom_bond_atom_site_label_2
_geom_bond_distance
_geom_bond_site_symmetry_2
_geom_bond_publ_flag
Cd1 Cl1 2.439(5) . y
Cd1 Cl2 2.4425(17) . y
Cd1 Cl7 2.5124(17) 3_665 y
Cd1 Cl8B 2.542(3) . y
Cd2 Cl2 2.6065(12) . y
Cd2 Cl3 2.5172(11) . y
Cd2 Cl4 2.6518(11) . y
Cd2 Cl5 2.7151(11) . y
Cd2 Cl5 2.6821(11) 3_665 y
Cd2 Cl6 2.6112(11) . y
Cd3 Cl4 2.5408(11) 3_665 y
Cd3 Cl5 2.6887(10) . y
Cd3 Cl6 2.6114(11) . y
Cd3 Cl7 2.6735(11) . y
Cd3 O4 2.275(3) . y
Cd3 O7 2.326(3) . y
Cu1 O1 1.962(3) . y
Cu1 O4 1.976(3) . y
Cu1 O5 2.318(3) . y
Cu1 N1 2.005(4) . y
Cu1 N2 1.984(4) . y
Cu2 O7 1.993(3) . y
Cu2 O8 2.306(3) . y
Cu2 O10 1.961(3) . y
Cu2 N3 1.985(4) . y
Cu2 N4 2.015(4) . y
Cl2 Cu3 2.612(9) . y
Cl7 Cu3 2.594(10) 3_665 y
O1 C1 1.435(5) . ?
O1 H1 0.869(10) . ?
O2 H2 0.8400 . ?
O2 C4 1.422(6) . ?
O3 H3 0.8400 . ?
O3 C3 1.419(6) . ?
O4 C11 1.446(5) . ?
O5 C10 1.428(6) . ?
O5 H5 0.859(9) . ?
O6 H6 0.8400 . ?
O6 C9 1.428(5) . ?
O7 C12 1.435(5) . ?
O8 C15 1.435(5) . ?
O8 H8 0.861(10) . ?
O9 H9 0.8400 . ?
O9 C14 1.431(17) . ?
O10 C22 1.436(5) . ?
O10 H10 0.856(10) . ?
O11 H11 0.8400 . ?
O11 C20 1.429(6) . ?
O12 H12 0.8400 . ?
O12 C21 1.446(10) . ?
N1 H1A 1.0000 . ?
N1 C2 1.493(6) . ?
N1 C5 1.497(6) . ?
N2 H2A 1.0000 . ?
N2 C7 1.502(6) . ?
N2 C8 1.495(5) . ?
N3 H3A 1.0000 . ?
N3 C13 1.498(6) . ?
N3 C16 1.489(6) . ?
N4 H4 1.0000 . ?
N4 C0AA 1.497(6) . ?
N4 C19 1.504(6) . ?
C0AA H0AA 0.9900 . ?
C0AA H0AB 0.9900 . ?
C0AA C17 1.537(7) . ?
C1 H1B 0.9900 . ?
C1 H1C 0.9900 . ?
C1 C2 1.528(7) . ?
C2 C3 1.542(7) . ?
C2 C4 1.529(6) . ?
C3 H3B 0.9900 . ?
C3 H3C 0.9900 . ?
C4 H4A 0.9900 . ?
C4 H4B 0.9900 . ?
C5 H5A 0.9900 . ?
C5 H5B 0.9900 . ?
C5 C6 1.522(7) . ?
C6 H6A 0.9900 . ?
C6 H6B 0.9900 . ?
C6 C7 1.522(7) . ?
C7 H7A 0.9900 . ?
C7 H7B 0.9900 . ?
C8 C9 1.539(6) . ?
C8 C10 1.534(6) . ?
C8 C11 1.525(6) . ?
C9 H9A 0.9900 . ?
C9 H9B 0.9900 . ?
C10 H10A 0.9900 . ?
C10 H10B 0.9900 . ?
C11 H11A 0.9900 . ?
C11 H11B 0.9900 . ?
C12 H12A 0.9900 . ?
C12 H12B 0.9900 . ?
C12 C13 1.538(6) . ?
C13 C14 1.529(13) . ?
C13 C15 1.527(6) . ?
C13 C14A 1.529(12) . ?
C14 H14A 0.9900 . ?
C14 H14B 0.9900 . ?
C15 H15A 0.9900 . ?
C15 H15B 0.9900 . ?
C16 H16A 0.9900 . ?
C16 H16B 0.9900 . ?
C16 C17 1.504(7) . ?
C17 H17A 0.9900 . ?
C17 H17B 0.9900 . ?
C19 C20 1.537(6) . ?
C19 C21 1.527(8) . ?
C19 C22 1.531(6) . ?
C19 C21A 1.524(17) . ?
C20 H20A 0.9900 . ?
C20 H20B 0.9900 . ?
C21 H21A 0.9900 . ?
C21 H21B 0.9900 . ?
C22 H22A 0.9900 . ?
C22 H22B 0.9900 . ?
Cl8 Cu3 2.546(15) . y
Cl1A Cu3 2.37(2) . y
O9A H9AA 0.8400 . ?
O9A C14A 1.425(18) . ?
C14A H14C 0.9900 . ?
C14A H14D 0.9900 . ?
O12A H12C 0.8400 . ?
O12A C21A 1.445(19) . ?
C21A H21C 0.9900 . ?
C21A H21D 0.9900 . ?

loop_
_geom_torsion_atom_site_label_1
_geom_torsion_atom_site_label_2
_geom_torsion_atom_site_label_3
_geom_torsion_atom_site_label_4
_geom_torsion
_geom_torsion_site_symmetry_1
_geom_torsion_site_symmetry_2
_geom_torsion_site_symmetry_3
_geom_torsion_site_symmetry_4
_geom_torsion_publ_flag
Cd3 O4 C11 C8 144.5(3) . . . . ?
Cd3 O7 C12 C13 141.6(3) . . . . ?
Cu1 O1 C1 C2 -42.9(4) . . . . ?
Cu1 O4 C11 C8 17.8(4) . . . . ?
Cu1 O5 C10 C8 -2.7(4) . . . . ?
Cu1 N1 C2 C1 -36.3(4) . . . . ?
Cu1 N1 C2 C3 83.1(4) . . . . ?
Cu1 N1 C2 C4 -155.7(3) . . . . ?
Cu1 N1 C5 C6 50.6(5) . . . . ?
Cu1 N2 C7 C6 -53.1(5) . . . . ?
Cu1 N2 C8 C9 171.7(3) . . . . ?
Cu1 N2 C8 C10 -66.1(4) . . . . ?
Cu1 N2 C8 C11 54.3(3) . . . . ?
Cu2 O7 C12 C13 13.9(4) . . . . ?
Cu2 O8 C15 C13 -7.3(4) . . . . ?
Cu2 O10 C22 C19 -37.5(4) . . . . ?
Cu2 N3 C13 C12 55.5(3) . . . . ?
Cu2 N3 C13 C14 171.7(17) . . . . ?
Cu2 N3 C13 C15 -64.2(4) . . . . ?
Cu2 N3 C13 C14A 178.0(13) . . . . ?
Cu2 N3 C16 C17 -53.3(5) . . . . ?
Cu2 N4 C0AA C17 42.9(5) . . . . ?
Cu2 N4 C19 C20 76.1(4) . . . . ?
Cu2 N4 C19 C21 -163.5(5) . . . . ?
Cu2 N4 C19 C22 -42.4(4) . . . . ?
Cu2 N4 C19 C21A -160.9(14) . . . . ?
O1 C1 C2 N1 51.6(4) . . . . ?
O1 C1 C2 C3 -66.4(5) . . . . ?
O1 C1 C2 C4 171.3(4) . . . . ?
O7 C12 C13 N3 -46.9(5) . . . . ?
O7 C12 C13 C14 -169.1(12) . . . . ?
O7 C12 C13 C15 70.9(5) . . . . ?
O7 C12 C13 C14A -168.8(11) . . . . ?
N1 C2 C3 O3 -166.7(4) . . . . ?
N1 C2 C4 O2 57.2(5) . . . . ?
N1 C5 C6 C7 -73.3(5) . . . . ?
N2 C8 C9 O6 -165.8(4) . . . . ?
N2 C8 C10 O5 42.7(5) . . . . ?
N2 C8 C11 O4 -48.6(4) . . . . ?
N3 C13 C14 O9 -62(4) . . . . ?
N3 C13 C15 O8 46.0(5) . . . . ?
N3 C13 C14A O9A -40(4) . . . . ?
N3 C16 C17 C0AA 78.0(5) . . . . ?
N4 C0AA C17 C16 -71.5(5) . . . . ?
N4 C19 C20 O11 -166.8(4) . . . . ?
N4 C19 C21 O12 55.6(18) . . . . ?
N4 C19 C22 O10 52.1(4) . . . . ?
N4 C19 C21A O12A 85(6) . . . . ?
C0AA N4 C19 C20 -58.8(5) . . . . ?
C0AA N4 C19 C21 61.5(6) . . . . ?
C0AA N4 C19 C22 -177.4(4) . . . . ?
C0AA N4 C19 C21A 64.1(14) . . . . ?
C1 C2 C3 O3 -50.7(5) . . . . ?
C1 C2 C4 O2 -59.4(5) . . . . ?
C2 N1 C5 C6 -178.2(4) . . . . ?
C3 C2 C4 O2 177.7(4) . . . . ?
C4 C2 C3 O3 71.7(5) . . . . ?
C5 N1 C2 C1 -170.7(4) . . . . ?
C5 N1 C2 C3 -51.3(5) . . . . ?
C5 N1 C2 C4 70.0(5) . . . . ?
C5 C6 C7 N2 74.2(5) . . . . ?
C7 N2 C8 C9 -59.8(5) . . . . ?
C7 N2 C8 C10 62.5(5) . . . . ?
C7 N2 C8 C11 -177.1(4) . . . . ?
C8 N2 C7 C6 -174.5(4) . . . . ?
C9 C8 C10 O5 165.8(4) . . . . ?
C9 C8 C11 O4 -168.2(3) . . . . ?
C10 C8 C9 O6 73.2(5) . . . . ?
C10 C8 C11 O4 68.8(5) . . . . ?
C11 C8 C9 O6 -51.2(5) . . . . ?
C11 C8 C10 O5 -72.3(5) . . . . ?
C12 C13 C14 O9 53(4) . . . . ?
C12 C13 C15 O8 -68.8(5) . . . . ?
C12 C13 C14A O9A 77(3) . . . . ?
C13 N3 C16 C17 -173.6(4) . . . . ?
C14 C13 C15 O8 173(2) . . . . ?
C15 C13 C14 O9 174(3) . . . . ?
C15 C13 C14A O9A -159(3) . . . . ?
C16 N3 C13 C12 -176.6(4) . . . . ?
C16 N3 C13 C14 -60.5(17) . . . . ?
C16 N3 C13 C15 63.6(5) . . . . ?
C16 N3 C13 C14A -54.2(14) . . . . ?
C19 N4 C0AA C17 172.7(4) . . . . ?
C20 C19 C21 O12 175.4(14) . . . . ?
C20 C19 C22 O10 -64.1(5) . . . . ?
C20 C19 C21A O12A -155(5) . . . . ?
C21 C19 C20 O11 69.8(11) . . . . ?
C21 C19 C22 O10 175.1(8) . . . . ?
C22 C19 C20 O11 -52.3(5) . . . . ?
C22 C19 C21 O12 -62.2(19) . . . . ?
C22 C19 C21A O12A -30(7) . . . . ?
C14A C13 C15 O8 167(2) . . . . ?
C21A C19 C20 O11 73(3) . . . . ?
C21A C19 C22 O10 169(3) . . . . ?

loop_
_smtbx_masks_void_nr
_smtbx_masks_void_average_x
_smtbx_masks_void_average_y
_smtbx_masks_void_average_z
_smtbx_masks_void_volume
_smtbx_masks_void_count_electrons
_smtbx_masks_void_content
1 0.000 -0.572 -0.324 1025.4 377.3 '10 MeOH,20 H2O'
